data_4111376
loop_
_publ_author_name
'David E. Herbert'
'Makoto Tanabe'
'Sara C. Bourke'
'Alan J. Lough'
'Ian Manners'

_publ_section_title
;
 Strain-Controlled, Photochemically, or Thermally Promoted Haptotropic
 Shifts of Cyclopentadienyl Ligands in Group 8 Metallocenophanes
;
_journal_name_full 'Journal of the American Chemical Society'
_journal_page_first 4166
_journal_page_last 4176
_journal_paper_doi 10.1021/ja077334+
_journal_volume 130
_journal_year 2008
_chemical_formula_moiety 'C16 H20 Ru'
_chemical_formula_sum 'C16 H20 Ru'
_chemical_formula_weight 313.39
_chemical_name_systematic
; 
 ? 
;
_space_group_IT_number 14
_symmetry_cell_setting monoclinic
_symmetry_space_group_name_Hall '-P 2ybc'
_symmetry_space_group_name_H-M 'P 1 21/c 1'
_atom_sites_solution_hydrogens geom
_atom_sites_solution_primary direct
_atom_sites_solution_secondary difmap
_audit_creation_method SHELXL-97
_cell_angle_alpha 90.00
_cell_angle_beta 90.9700(14)
_cell_angle_gamma 90.00
_cell_formula_units_Z 12
_cell_length_a 7.7045(2)
_cell_length_b 32.9298(8)
_cell_length_c 15.2583(4)
_cell_measurement_reflns_used 21687
_cell_measurement_temperature 150(1)
_cell_measurement_theta_max 27.5
_cell_measurement_theta_min 2.6
_cell_volume 3870.59(17)
_computing_cell_refinement 'Denzo-SMN (Otwinowski & Minor, 1997)'
_computing_data_collection 'Collect (Nonius BV, 1997-2003)'
_computing_data_reduction Denzo-SMN
_computing_molecular_graphics 'SHELXTL V6.12'
_computing_publication_material 'SHELXTL V6.12'
_computing_structure_refinement 'SHELXTL V6.12(Sheldrick, 2001)'
_computing_structure_solution 'SIR-92 (Altomare et al., 1993)'
_diffrn_ambient_temperature 150(2)
_diffrn_detector_area_resol_mean 9
_diffrn_measured_fraction_theta_full 0.995
_diffrn_measured_fraction_theta_max 0.995
_diffrn_measurement_device_type 'Nonius KappaCCD'
_diffrn_measurement_method '\f scans and \w scans with \k offsets'
_diffrn_radiation_monochromator graphite
_diffrn_radiation_source 'fine-focus sealed tube'
_diffrn_radiation_type MoK\a
_diffrn_radiation_wavelength 0.71073
_diffrn_reflns_av_R_equivalents 0.0634
_diffrn_reflns_av_sigmaI/netI 0.0833
_diffrn_reflns_limit_h_max 10
_diffrn_reflns_limit_h_min -10
_diffrn_reflns_limit_k_max 42
_diffrn_reflns_limit_k_min -42
_diffrn_reflns_limit_l_max 19
_diffrn_reflns_limit_l_min -19
_diffrn_reflns_number 26000
_diffrn_reflns_theta_full 27.52
_diffrn_reflns_theta_max 27.52
_diffrn_reflns_theta_min 2.64
_diffrn_standards_decay_% 0
_diffrn_standards_interval_count 0
_diffrn_standards_interval_time 0
_diffrn_standards_number 0
_exptl_absorpt_coefficient_mu 1.189
_exptl_absorpt_correction_T_max 0.935
_exptl_absorpt_correction_T_min 0.816
_exptl_absorpt_correction_type multi-scan
_exptl_absorpt_process_details
; 
multi-scan from symmetry-related measurements 
 Sortav (Blessing 1995) 
;
_exptl_crystal_colour 'pale yellow'
_exptl_crystal_density_diffrn 1.613
_exptl_crystal_description needle
_exptl_crystal_F_000 1920
_exptl_crystal_size_max 0.14
_exptl_crystal_size_mid 0.08
_exptl_crystal_size_min 0.06
_refine_diff_density_max 1.245
_refine_diff_density_min -1.193
_refine_diff_density_rms 0.134
_refine_ls_extinction_coef 0.00030(7)
_refine_ls_extinction_expression Fc^*^=kFc[1+0.001xFc^2^\l^3^/sin(2\q)]^-1/4^
_refine_ls_extinction_method SHELXL
_refine_ls_goodness_of_fit_ref 1.014
_refine_ls_hydrogen_treatment constr
_refine_ls_matrix_type full
_refine_ls_number_parameters 473
_refine_ls_number_reflns 8841
_refine_ls_number_restraints 0
_refine_ls_restrained_S_all 1.014
_refine_ls_R_factor_all 0.1026
_refine_ls_R_factor_gt 0.0521
_refine_ls_shift/su_max 0.000
_refine_ls_shift/su_mean 0.000
_refine_ls_structure_factor_coef Fsqd
_refine_ls_weighting_details 'calc w=1/[\s^2^(Fo^2^)+(0.0357P)^2^+15.7778P] where P=(Fo^2^+2Fc^2^)/3'
_refine_ls_weighting_scheme calc
_refine_ls_wR_factor_gt 0.1130
_refine_ls_wR_factor_ref 0.1319
_reflns_number_gt 5516
_reflns_number_total 8841
_reflns_threshold_expression I>2\s(I)
_cod_data_source_file ja077334-file006.cif
_cod_data_source_block k0557
_cod_original_sg_symbol_H-M 'P 21/c'
_cod_database_code 4111376

loop_
_symmetry_equiv_pos_as_xyz
'x, y, z'
'-x, y+1/2, -z+1/2'
'-x, -y, -z'
'x, -y-1/2, z-1/2'

loop_
_atom_site_label
_atom_site_type_symbol
_atom_site_fract_x
_atom_site_fract_y
_atom_site_fract_z
_atom_site_U_iso_or_equiv
_atom_site_adp_type
_atom_site_occupancy
_atom_site_symmetry_multiplicity
_atom_site_calc_flag
_atom_site_refinement_flags
Ru1A Ru 0.23308(6) -0.005204(14) 0.35433(3) 0.02400(13) Uani 1 1 d .
C1A C 0.4004(7) -0.02693(17) 0.2600(4) 0.0240(13) Uani 1 1 d .
C2A C 0.5057(8) -0.01200(19) 0.3326(4) 0.0326(14) Uani 1 1 d .
H2AA H 0.5926 0.0105 0.3299 0.039 Uiso 1 1 calc R
C3A C 0.4693(8) -0.03637(19) 0.4078(4) 0.0335(15) Uani 1 1 d .
H3AA H 0.5206 -0.0325 0.4679 0.040 Uiso 1 1 calc R
C4A C 0.3470(8) -0.06625(18) 0.3834(4) 0.0329(15) Uani 1 1 d .
H4AA H 0.2968 -0.0872 0.4229 0.039 Uiso 1 1 calc R
C5A C 0.3055(8) -0.06107(17) 0.2923(4) 0.0276(13) Uani 1 1 d .
H5AA H 0.2266 -0.0789 0.2567 0.033 Uiso 1 1 calc R
C6A C 0.1075(7) 0.02580(17) 0.2529(3) 0.0230(12) Uani 1 1 d .
C7A C 0.1811(8) 0.05585(17) 0.3113(4) 0.0283(13) Uani 1 1 d .
H7AA H 0.2708 0.0764 0.2954 0.034 Uiso 1 1 calc R
C8A C 0.1019(9) 0.05224(19) 0.3946(4) 0.0365(16) Uani 1 1 d .
H8AA H 0.1313 0.0687 0.4479 0.044 Uiso 1 1 calc R
C9A C -0.0254(8) 0.0207(2) 0.3894(4) 0.0337(15) Uani 1 1 d .
H9AA H -0.1012 0.0113 0.4380 0.040 Uiso 1 1 calc R
C10A C -0.0245(7) 0.00522(18) 0.3030(4) 0.0288(13) Uani 1 1 d .
H10A H -0.1042 -0.0163 0.2796 0.035 Uiso 1 1 calc R
C11A C 0.3700(8) -0.00486(17) 0.1713(4) 0.0287(14) Uani 1 1 d .
C12A C 0.4073(9) -0.03513(18) 0.0973(4) 0.0390(17) Uani 1 1 d .
H12A H 0.5301 -0.0429 0.0997 0.059 Uiso 1 1 calc R
H12B H 0.3805 -0.0224 0.0406 0.059 Uiso 1 1 calc R
H12C H 0.3352 -0.0594 0.1044 0.059 Uiso 1 1 calc R
C13A C 0.5063(8) 0.02909(18) 0.1650(4) 0.0346(15) Uani 1 1 d .
H13A H 0.6222 0.0178 0.1762 0.052 Uiso 1 1 calc R
H13B H 0.4821 0.0501 0.2086 0.052 Uiso 1 1 calc R
H13C H 0.5014 0.0410 0.1062 0.052 Uiso 1 1 calc R
C14A C 0.1761(8) 0.01286(17) 0.1627(4) 0.0250(13) Uani 1 1 d .
C15A C 0.0498(8) -0.01907(19) 0.1250(4) 0.0348(15) Uani 1 1 d .
H15A H -0.0681 -0.0079 0.1235 0.052 Uiso 1 1 calc R
H15B H 0.0530 -0.0434 0.1621 0.052 Uiso 1 1 calc R
H15C H 0.0841 -0.0263 0.0655 0.052 Uiso 1 1 calc R
C16A C 0.1675(9) 0.04964(17) 0.1006(4) 0.0349(15) Uani 1 1 d .
H16A H 0.0464 0.0582 0.0928 0.052 Uiso 1 1 calc R
H16B H 0.2149 0.0421 0.0437 0.052 Uiso 1 1 calc R
H16C H 0.2356 0.0720 0.1259 0.052 Uiso 1 1 calc R
Ru1B Ru 0.26325(6) 0.157426(14) 0.65226(3) 0.02577(14) Uani 1 1 d .
C1B C 0.3883(7) 0.19035(17) 0.7502(4) 0.0280(13) Uani 1 1 d .
C2B C 0.5226(8) 0.17081(19) 0.6996(4) 0.0331(14) Uani 1 1 d .
H2BA H 0.6082 0.1505 0.7226 0.040 Uiso 1 1 calc R
C3B C 0.5143(9) 0.1859(2) 0.6126(4) 0.0424(18) Uani 1 1 d .
H3BA H 0.5885 0.1770 0.5630 0.051 Uiso 1 1 calc R
C4B C 0.3796(11) 0.2154(2) 0.6080(5) 0.052(2) Uani 1 1 d .
H4BA H 0.3436 0.2311 0.5546 0.063 Uiso 1 1 calc R
C5B C 0.3044(9) 0.21891(17) 0.6932(4) 0.0364(16) Uani 1 1 d .
H5BA H 0.2121 0.2386 0.7101 0.044 Uiso 1 1 calc R
C6B C 0.1090(7) 0.13446(17) 0.7494(4) 0.0256(13) Uani 1 1 d .
C7B C 0.2075(8) 0.10109(16) 0.7150(4) 0.0264(13) Uani 1 1 d .
H7BA H 0.2931 0.0843 0.7492 0.032 Uiso 1 1 calc R
C8B C 0.1620(8) 0.09533(18) 0.6251(4) 0.0300(14) Uani 1 1 d .
H8BA H 0.2152 0.0750 0.5849 0.036 Uiso 1 1 calc R
C9B C 0.0317(8) 0.12316(19) 0.6020(4) 0.0348(15) Uani 1 1 d .
H9BA H -0.0235 0.1262 0.5426 0.042 Uiso 1 1 calc R
C10B C -0.0069(8) 0.14698(19) 0.6775(4) 0.0358(15) Uani 1 1 d .
H10B H -0.0987 0.1684 0.6808 0.043 Uiso 1 1 calc R
C11B C 0.3254(8) 0.17712(18) 0.8422(4) 0.0310(14) Uani 1 1 d .
C12B C 0.3319(9) 0.2141(2) 0.9037(4) 0.0432(17) Uani 1 1 d .
H12D H 0.4509 0.2245 0.9073 0.065 Uiso 1 1 calc R
H12E H 0.2946 0.2060 0.9622 0.065 Uiso 1 1 calc R
H12F H 0.2544 0.2353 0.8807 0.065 Uiso 1 1 calc R
C13B C 0.4628(9) 0.1472(2) 0.8795(4) 0.0411(17) Uani 1 1 d .
H13D H 0.5776 0.1600 0.8787 0.062 Uiso 1 1 calc R
H13E H 0.4638 0.1226 0.8436 0.062 Uiso 1 1 calc R
H13F H 0.4340 0.1402 0.9400 0.062 Uiso 1 1 calc R
C14B C 0.1371(8) 0.15677(17) 0.8372(4) 0.0287(14) Uani 1 1 d .
C15B C -0.0052(9) 0.1888(2) 0.8451(5) 0.050(2) Uani 1 1 d .
H15D H -0.1191 0.1758 0.8392 0.075 Uiso 1 1 calc R
H15E H 0.0076 0.2091 0.7986 0.075 Uiso 1 1 calc R
H15F H 0.0047 0.2021 0.9024 0.075 Uiso 1 1 calc R
C16B C 0.1124(10) 0.1261(2) 0.9118(4) 0.050(2) Uani 1 1 d .
H16D H -0.0076 0.1162 0.9107 0.076 Uiso 1 1 calc R
H16E H 0.1375 0.1392 0.9682 0.076 Uiso 1 1 calc R
H16F H 0.1917 0.1031 0.9041 0.076 Uiso 1 1 calc R
Ru1C Ru 0.72909(6) 0.164011(14) 0.36903(3) 0.02530(14) Uani 1 1 d .
C1C C 0.8709(8) 0.19992(17) 0.2848(4) 0.0280(13) Uani 1 1 d .
C2C C 0.9882(8) 0.18701(19) 0.3549(4) 0.0350(15) Uani 1 1 d .
H2CA H 1.0943 0.1700 0.3471 0.042 Uiso 1 1 calc R
C3C C 0.9301(8) 0.20252(19) 0.4360(4) 0.0353(16) Uani 1 1 d .
H3CA H 0.9844 0.1973 0.4949 0.042 Uiso 1 1 calc R
C4C C 0.7792(9) 0.22621(17) 0.4189(4) 0.0328(15) Uani 1 1 d .
H4CA H 0.7094 0.2409 0.4636 0.039 Uiso 1 1 calc R
C5C C 0.7455(8) 0.22562(16) 0.3265(4) 0.0307(14) Uani 1 1 d .
H5CA H 0.6508 0.2410 0.2956 0.037 Uiso 1 1 calc R
C6C C 0.6320(8) 0.13487(17) 0.2577(4) 0.0270(13) Uani 1 1 d .
C7C C 0.7301(9) 0.10542(17) 0.3068(4) 0.0328(15) Uani 1 1 d .
H7CA H 0.8359 0.0911 0.2856 0.039 Uiso 1 1 calc R
C8C C 0.6534(10) 0.0992(2) 0.3895(4) 0.0442(18) Uani 1 1 d .
H8CA H 0.6982 0.0809 0.4370 0.053 Uiso 1 1 calc R
C9C C 0.5027(9) 0.1237(2) 0.3930(4) 0.0424(18) Uani 1 1 d .
H9CA H 0.4223 0.1257 0.4436 0.051 Uiso 1 1 calc R
C10C C 0.4853(8) 0.1453(2) 0.3118(4) 0.0373(16) Uani 1 1 d .
H10C H 0.3871 0.1636 0.2946 0.045 Uiso 1 1 calc R
C11C C 0.8629(7) 0.18380(18) 0.1905(3) 0.0261(13) Uani 1 1 d .
C12C C 0.8699(9) 0.2192(2) 0.1262(4) 0.0422(17) Uani 1 1 d .
H12G H 0.9807 0.2335 0.1336 0.063 Uiso 1 1 calc R
H12H H 0.7741 0.2380 0.1375 0.063 Uiso 1 1 calc R
H12I H 0.8593 0.2089 0.0661 0.063 Uiso 1 1 calc R
C13C C 1.0257(8) 0.1580(2) 0.1762(4) 0.0401(16) Uani 1 1 d .
H13G H 1.1294 0.1743 0.1888 0.060 Uiso 1 1 calc R
H13H H 1.0276 0.1487 0.1152 0.060 Uiso 1 1 calc R
H13I H 1.0242 0.1344 0.2154 0.060 Uiso 1 1 calc R
C14C C 0.6879(7) 0.15699(17) 0.1732(3) 0.0251(13) Uani 1 1 d .
C15C C 0.5357(8) 0.18387(19) 0.1420(4) 0.0350(15) Uani 1 1 d .
H15G H 0.4293 0.1676 0.1387 0.052 Uiso 1 1 calc R
H15H H 0.5606 0.1949 0.0839 0.052 Uiso 1 1 calc R
H15I H 0.5202 0.2063 0.1835 0.052 Uiso 1 1 calc R
C16C C 0.7132(9) 0.12543(18) 0.1008(4) 0.0359(15) Uani 1 1 d .
H16G H 0.6019 0.1122 0.0871 0.054 Uiso 1 1 calc R
H16H H 0.7973 0.1050 0.1208 0.054 Uiso 1 1 calc R
H16I H 0.7564 0.1389 0.0482 0.054 Uiso 1 1 calc R

loop_
_atom_site_aniso_label
_atom_site_aniso_U_11
_atom_site_aniso_U_22
_atom_site_aniso_U_33
_atom_site_aniso_U_23
_atom_site_aniso_U_13
_atom_site_aniso_U_12
Ru1A 0.0213(2) 0.0297(3) 0.0209(2) 0.00001(18) -0.00206(18) 0.0021(2)
C1A 0.022(3) 0.026(3) 0.023(3) -0.001(2) 0.000(2) 0.005(2)
C2A 0.020(3) 0.035(4) 0.042(4) -0.004(3) -0.006(3) 0.005(3)
C3A 0.029(4) 0.041(4) 0.030(3) -0.001(3) -0.005(3) 0.013(3)
C4A 0.037(4) 0.030(3) 0.031(3) 0.007(3) -0.003(3) 0.001(3)
C5A 0.033(4) 0.023(3) 0.027(3) -0.001(2) -0.002(3) 0.001(3)
C6A 0.021(3) 0.028(3) 0.020(3) 0.001(2) -0.004(2) 0.003(2)
C7A 0.031(4) 0.021(3) 0.033(3) -0.006(2) -0.002(3) 0.001(3)
C8A 0.043(4) 0.042(4) 0.025(3) -0.009(3) 0.000(3) 0.019(3)
C9A 0.024(4) 0.052(4) 0.026(3) 0.006(3) 0.004(3) 0.009(3)
C10A 0.016(3) 0.041(4) 0.029(3) 0.005(3) -0.006(2) 0.003(3)
C11A 0.027(3) 0.027(3) 0.032(3) -0.002(2) 0.006(3) 0.003(3)
C12A 0.055(5) 0.033(4) 0.029(3) 0.000(3) 0.008(3) 0.009(3)
C13A 0.029(4) 0.034(4) 0.041(4) 0.002(3) 0.010(3) 0.001(3)
C14A 0.028(3) 0.026(3) 0.021(3) -0.002(2) 0.002(2) -0.001(3)
C15A 0.033(4) 0.038(4) 0.033(4) -0.006(3) -0.007(3) -0.001(3)
C16A 0.043(4) 0.028(3) 0.034(4) 0.005(3) 0.009(3) 0.005(3)
Ru1B 0.0263(3) 0.0267(3) 0.0241(3) 0.00394(19) -0.00412(19) -0.0062(2)
C1B 0.023(3) 0.027(3) 0.034(3) -0.002(2) -0.003(3) -0.008(3)
C2B 0.025(3) 0.043(4) 0.031(3) -0.004(3) 0.003(3) -0.004(3)
C3B 0.040(4) 0.051(4) 0.036(4) -0.004(3) 0.009(3) -0.026(4)
C4B 0.080(6) 0.040(4) 0.037(4) 0.018(3) -0.015(4) -0.034(4)
C5B 0.046(4) 0.018(3) 0.045(4) 0.007(3) -0.009(3) -0.006(3)
C6B 0.018(3) 0.025(3) 0.034(3) 0.000(2) 0.004(3) -0.006(2)
C7B 0.035(4) 0.018(3) 0.026(3) 0.002(2) 0.001(3) -0.002(3)
C8B 0.032(4) 0.029(3) 0.029(3) -0.002(2) -0.001(3) -0.009(3)
C9B 0.035(4) 0.036(4) 0.033(4) 0.003(3) -0.014(3) -0.010(3)
C10B 0.020(3) 0.032(3) 0.055(4) 0.003(3) -0.006(3) -0.005(3)
C11B 0.043(4) 0.027(3) 0.023(3) -0.004(2) -0.002(3) -0.007(3)
C12B 0.045(5) 0.043(4) 0.042(4) -0.016(3) 0.002(3) -0.013(3)
C13B 0.041(4) 0.051(4) 0.031(4) 0.004(3) -0.011(3) 0.003(3)
C14B 0.024(3) 0.028(3) 0.034(3) -0.006(3) 0.011(3) -0.004(3)
C15B 0.032(4) 0.047(4) 0.072(5) -0.024(4) 0.016(4) 0.006(3)
C16B 0.073(6) 0.048(4) 0.031(4) -0.008(3) 0.018(4) -0.021(4)
Ru1C 0.0257(3) 0.0271(3) 0.0231(3) -0.00163(19) 0.00003(19) -0.0054(2)
C1C 0.026(3) 0.031(3) 0.027(3) 0.007(2) -0.001(3) -0.003(3)
C2C 0.029(4) 0.045(4) 0.031(3) 0.006(3) -0.005(3) -0.007(3)
C3C 0.040(4) 0.040(4) 0.026(3) 0.001(3) -0.009(3) -0.021(3)
C4C 0.040(4) 0.023(3) 0.035(4) -0.003(3) -0.002(3) -0.005(3)
C5C 0.042(4) 0.019(3) 0.031(3) -0.003(2) -0.001(3) -0.008(3)
C6C 0.033(4) 0.025(3) 0.023(3) -0.002(2) -0.002(3) -0.005(3)
C7C 0.050(4) 0.026(3) 0.022(3) -0.002(2) -0.004(3) 0.003(3)
C8C 0.062(5) 0.034(4) 0.036(4) 0.000(3) -0.007(3) -0.009(4)
C9C 0.039(4) 0.061(5) 0.028(3) -0.005(3) 0.008(3) -0.034(4)
C10C 0.023(3) 0.053(4) 0.036(4) -0.007(3) 0.002(3) -0.013(3)
C11C 0.019(3) 0.039(3) 0.019(3) 0.002(2) -0.002(2) -0.003(3)
C12C 0.047(5) 0.049(4) 0.030(4) 0.016(3) -0.003(3) -0.015(3)
C13C 0.022(3) 0.066(5) 0.032(4) 0.000(3) 0.001(3) 0.008(3)
C14C 0.025(3) 0.032(3) 0.018(3) 0.001(2) -0.003(2) -0.002(3)
C15C 0.027(4) 0.040(4) 0.038(4) 0.001(3) -0.009(3) 0.005(3)
C16C 0.048(4) 0.032(3) 0.027(3) -0.003(3) -0.004(3) -0.001(3)

loop_
_atom_type_symbol
_atom_type_description
_atom_type_scat_dispersion_real
_atom_type_scat_dispersion_imag
_atom_type_scat_source
C C 0.0033 0.0016 'International Tables Vol C Tables 4.2.6.8 and 6.1.1.4'
H H 0.0000 0.0000 'International Tables Vol C Tables 4.2.6.8 and 6.1.1.4'
Ru Ru -1.2594 0.8363 'International Tables Vol C Tables 4.2.6.8 and 6.1.1.4'

loop_
_geom_angle_atom_site_label_1
_geom_angle_atom_site_label_2
_geom_angle_atom_site_label_3
_geom_angle
C1A Ru1A C6A 86.6(2)
C1A Ru1A C2A 40.1(2)
C6A Ru1A C2A 112.4(2)
C1A Ru1A C5A 39.6(2)
C6A Ru1A C5A 102.4(2)
C2A Ru1A C5A 65.1(2)
C1A Ru1A C10A 112.5(2)
C6A Ru1A C10A 40.1(2)
C2A Ru1A C10A 149.5(2)
C5A Ru1A C10A 102.8(2)
C1A Ru1A C7A 103.0(2)
C6A Ru1A C7A 39.8(2)
C2A Ru1A C7A 103.2(2)
C5A Ru1A C7A 135.7(2)
C10A Ru1A C7A 64.7(2)
C1A Ru1A C3A 65.3(2)
C6A Ru1A C3A 149.8(2)
C2A Ru1A C3A 38.1(2)
C5A Ru1A C3A 63.3(2)
C10A Ru1A C3A 161.7(2)
C7A Ru1A C3A 133.5(2)
C1A Ru1A C4A 65.2(2)
C6A Ru1A C4A 139.9(2)
C2A Ru1A C4A 63.5(2)
C5A Ru1A C4A 38.0(2)
C10A Ru1A C4A 125.0(2)
C7A Ru1A C4A 166.4(2)
C3A Ru1A C4A 36.8(2)
C1A Ru1A C8A 140.5(2)
C6A Ru1A C8A 65.3(2)
C2A Ru1A C8A 125.4(2)
C5A Ru1A C8A 165.6(2)
C10A Ru1A C8A 63.0(2)
C7A Ru1A C8A 37.8(2)
C3A Ru1A C8A 131.2(2)
C4A Ru1A C8A 152.2(2)
C1A Ru1A C9A 149.6(2)
C6A Ru1A C9A 65.6(2)
C2A Ru1A C9A 162.6(2)
C5A Ru1A C9A 132.1(2)
C10A Ru1A C9A 37.5(2)
C7A Ru1A C9A 63.6(2)
C3A Ru1A C9A 144.2(2)
C4A Ru1A C9A 130.0(2)
C8A Ru1A C9A 37.3(2)
C5A C1A C2A 106.6(5)
C5A C1A C11A 126.7(5)
C2A C1A C11A 125.7(5)
C5A C1A Ru1A 72.9(3)
C2A C1A Ru1A 72.5(3)
C11A C1A Ru1A 110.9(4)
C3A C2A C1A 107.9(5)
C3A C2A Ru1A 74.3(4)
C1A C2A Ru1A 67.4(3)
C4A C3A C2A 108.6(5)
C4A C3A Ru1A 71.7(4)
C2A C3A Ru1A 67.6(3)
C3A C4A C5A 108.1(5)
C3A C4A Ru1A 71.5(3)
C5A C4A Ru1A 67.7(3)
C4A C5A C1A 108.7(5)
C4A C5A Ru1A 74.3(3)
C1A C5A Ru1A 67.5(3)
C7A C6A C10A 105.4(5)
C7A C6A C14A 127.2(5)
C10A C6A C14A 126.5(5)
C7A C6A Ru1A 72.7(3)
C10A C6A Ru1A 72.5(3)
C14A C6A Ru1A 111.5(4)
C8A C7A C6A 109.0(5)
C8A C7A Ru1A 74.3(3)
C6A C7A Ru1A 67.4(3)
C7A C8A C9A 108.3(5)
C7A C8A Ru1A 67.8(3)
C9A C8A Ru1A 71.5(3)
C10A C9A C8A 107.4(5)
C10A C9A Ru1A 67.7(3)
C8A C9A Ru1A 71.2(3)
C9A C10A C6A 109.8(5)
C9A C10A Ru1A 74.8(3)
C6A C10A Ru1A 67.4(3)
C12A C11A C13A 106.8(5)
C12A C11A C1A 108.1(5)
C13A C11A C1A 107.6(5)
C12A C11A C14A 111.1(5)
C13A C11A C14A 111.5(5)
C1A C11A C14A 111.6(4)
C15A C14A C16A 106.7(5)
C15A C14A C6A 107.4(5)
C16A C14A C6A 108.7(5)
C15A C14A C11A 111.3(5)
C16A C14A C11A 111.5(5)
C6A C14A C11A 111.0(5)
C6B Ru1B C1B 86.6(2)
C6B Ru1B C7B 40.1(2)
C1B Ru1B C7B 103.1(2)
C6B Ru1B C5B 102.8(2)
C1B Ru1B C5B 39.6(2)
C7B Ru1B C5B 136.2(2)
C6B Ru1B C10B 40.6(2)
C1B Ru1B C10B 113.2(2)
C7B Ru1B C10B 65.0(2)
C5B Ru1B C10B 103.8(3)
C6B Ru1B C2B 112.1(2)
C1B Ru1B C2B 40.1(2)
C7B Ru1B C2B 102.7(2)
C5B Ru1B C2B 65.0(2)
C10B Ru1B C2B 150.0(2)
C6B Ru1B C4B 140.9(3)
C1B Ru1B C4B 65.4(2)
C7B Ru1B C4B 165.8(3)
C5B Ru1B C4B 38.4(3)
C10B Ru1B C4B 126.1(3)
C2B Ru1B C4B 63.2(3)
C6B Ru1B C8B 65.9(2)
C1B Ru1B C8B 140.6(2)
C7B Ru1B C8B 38.0(2)
C5B Ru1B C8B 166.7(2)
C10B Ru1B C8B 63.2(2)
C2B Ru1B C8B 124.7(2)
C4B Ru1B C8B 151.2(2)
C6B Ru1B C9B 66.1(2)
C1B Ru1B C9B 150.5(2)
C7B Ru1B C9B 63.2(2)
C5B Ru1B C9B 133.7(3)
C10B Ru1B C9B 38.0(2)
C2B Ru1B C9B 161.2(2)
C4B Ru1B C9B 130.8(3)
C8B Ru1B C9B 36.6(2)
C6B Ru1B C3B 149.2(2)
C1B Ru1B C3B 65.4(2)
C7B Ru1B C3B 131.7(3)
C5B Ru1B C3B 63.8(3)
C10B Ru1B C3B 163.2(3)
C2B Ru1B C3B 37.5(2)
C4B Ru1B C3B 37.2(3)
C8B Ru1B C3B 129.4(2)
C9B Ru1B C3B 143.7(2)
C5B C1B C2B 106.7(5)
C5B C1B C11B 126.1(6)
C2B C1B C11B 126.3(5)
C5B C1B Ru1B 72.8(3)
C2B C1B Ru1B 73.2(3)
C11B C1B Ru1B 110.9(4)
C3B C2B C1B 108.8(6)
C3B C2B Ru1B 74.4(4)
C1B C2B Ru1B 66.7(3)
C2B C3B C4B 107.8(6)
C2B C3B Ru1B 68.0(3)
C4B C3B Ru1B 70.5(4)
C3B C4B C5B 108.4(6)
C3B C4B Ru1B 72.3(4)
C5B C4B Ru1B 67.9(3)
C1B C5B C4B 108.2(6)
C1B C5B Ru1B 67.6(3)
C4B C5B Ru1B 73.7(4)
C7B C6B C10B 105.1(5)
C7B C6B C14B 127.9(5)
C10B C6B C14B 126.4(5)
C7B C6B Ru1B 72.7(3)
C10B C6B Ru1B 73.1(3)
C14B C6B Ru1B 112.1(4)
C8B C7B C6B 109.3(5)
C8B C7B Ru1B 74.4(3)
C6B C7B Ru1B 67.1(3)
C9B C8B C7B 108.6(5)
C9B C8B Ru1B 72.1(3)
C7B C8B Ru1B 67.5(3)
C8B C9B C10B 108.3(5)
C8B C9B Ru1B 71.3(3)
C10B C9B Ru1B 67.8(3)
C9B C10B C6B 108.5(5)
C9B C10B Ru1B 74.3(4)
C6B C10B Ru1B 66.4(3)
C12B C11B C13B 105.3(5)
C12B C11B C1B 108.8(5)
C13B C11B C1B 106.8(5)
C12B C11B C14B 112.4(5)
C13B C11B C14B 111.5(5)
C1B C11B C14B 111.7(5)
C15B C14B C16B 107.4(5)
C15B C14B C6B 107.9(5)
C16B C14B C6B 108.2(5)
C15B C14B C11B 111.0(5)
C16B C14B C11B 111.3(5)
C6B C14B C11B 110.8(4)
C1C Ru1C C6C 86.7(2)
C1C Ru1C C5C 40.0(2)
C6C Ru1C C5C 102.3(2)
C1C Ru1C C10C 112.2(2)
C6C Ru1C C10C 40.1(2)
C5C Ru1C C10C 101.8(3)
C1C Ru1C C2C 40.2(2)
C6C Ru1C C2C 113.7(2)
C5C Ru1C C2C 64.8(2)
C10C Ru1C C2C 150.2(2)
C1C Ru1C C7C 103.4(2)
C6C Ru1C C7C 39.6(2)
C5C Ru1C C7C 135.9(2)
C10C Ru1C C7C 64.7(3)
C2C Ru1C C7C 105.2(3)
C1C Ru1C C4C 66.1(2)
C6C Ru1C C4C 139.9(2)
C5C Ru1C C4C 38.3(2)
C10C Ru1C C4C 123.4(3)
C2C Ru1C C4C 63.4(2)
C7C Ru1C C4C 168.2(2)
C1C Ru1C C9C 149.9(2)
C6C Ru1C C9C 65.6(2)
C5C Ru1C C9C 131.8(3)
C10C Ru1C C9C 38.2(2)
C2C Ru1C C9C 163.3(3)
C7C Ru1C C9C 63.0(3)
C4C Ru1C C9C 128.8(2)
C1C Ru1C C8C 140.6(2)
C6C Ru1C C8C 65.3(2)
C5C Ru1C C8C 165.2(3)
C10C Ru1C C8C 63.5(3)
C2C Ru1C C8C 126.5(3)
C7C Ru1C C8C 37.6(2)
C4C Ru1C C8C 151.5(2)
C9C Ru1C C8C 37.0(3)
C1C Ru1C C3C 65.9(2)
C6C Ru1C C3C 150.7(2)
C5C Ru1C C3C 63.6(2)
C10C Ru1C C3C 160.5(3)
C2C Ru1C C3C 37.7(2)
C7C Ru1C C3C 134.7(3)
C4C Ru1C C3C 37.2(2)
C9C Ru1C C3C 143.3(2)
C8C Ru1C C3C 131.2(2)
C5C C1C C2C 105.1(5)
C5C C1C C11C 126.9(5)
C2C C1C C11C 127.2(5)
C5C C1C Ru1C 72.3(3)
C2C C1C Ru1C 72.8(3)
C11C C1C Ru1C 111.8(4)
C3C C2C C1C 109.6(6)
C3C C2C Ru1C 74.4(4)
C1C C2C Ru1C 67.0(3)
C2C C3C C4C 107.9(5)
C2C C3C Ru1C 67.9(3)
C4C C3C Ru1C 70.7(3)
C3C C4C C5C 107.9(6)
C3C C4C Ru1C 72.1(3)
C5C C4C Ru1C 67.7(3)
C4C C5C C1C 109.4(6)
C4C C5C Ru1C 74.0(3)
C1C C5C Ru1C 67.6(3)
C7C C6C C10C 105.7(5)
C7C C6C C14C 127.0(5)
C10C C6C C14C 126.4(5)
C7C C6C Ru1C 72.9(3)
C10C C6C Ru1C 72.5(3)
C14C C6C Ru1C 111.2(4)
C8C C7C C6C 109.8(6)
C8C C7C Ru1C 74.4(4)
C6C C7C Ru1C 67.6(3)
C9C C8C C7C 107.9(6)
C9C C8C Ru1C 71.2(4)
C7C C8C Ru1C 68.0(3)
C8C C9C C10C 108.3(6)
C8C C9C Ru1C 71.8(4)
C10C C9C Ru1C 68.0(3)
C9C C10C C6C 108.2(6)
C9C C10C Ru1C 73.9(4)
C6C C10C Ru1C 67.4(3)
C12C C11C C1C 109.8(5)
C12C C11C C13C 107.1(5)
C1C C11C C13C 107.8(5)
C12C C11C C14C 110.4(5)
C1C C11C C14C 111.1(4)
C13C C11C C14C 110.7(5)
C16C C14C C15C 105.8(5)
C16C C14C C6C 108.8(5)
C15C C14C C6C 107.9(5)
C16C C14C C11C 111.7(5)
C15C C14C C11C 111.3(5)
C6C C14C C11C 111.2(4)

loop_
_geom_bond_atom_site_label_1
_geom_bond_atom_site_label_2
_geom_bond_distance
Ru1A C1A 2.075(5)
Ru1A C6A 2.079(5)
Ru1A C2A 2.143(6)
Ru1A C5A 2.147(6)
Ru1A C10A 2.148(6)
Ru1A C7A 2.150(6)
Ru1A C3A 2.232(6)
Ru1A C4A 2.235(6)
Ru1A C8A 2.236(6)
Ru1A C9A 2.240(6)
C1A C5A 1.433(8)
C1A C2A 1.447(8)
C1A C11A 1.551(8)
C2A C3A 1.432(9)
C3A C4A 1.409(9)
C4A C5A 1.430(8)
C6A C7A 1.442(8)
C6A C10A 1.451(8)
C6A C14A 1.542(7)
C7A C8A 1.425(8)
C8A C9A 1.431(9)
C9A C10A 1.413(8)
C11A C12A 1.537(8)
C11A C13A 1.538(8)
C11A C14A 1.607(8)
C14A C15A 1.537(8)
C14A C16A 1.538(8)
Ru1B C6B 2.059(5)
Ru1B C1B 2.071(6)
Ru1B C7B 2.134(5)
Ru1B C5B 2.141(6)
Ru1B C10B 2.151(6)
Ru1B C2B 2.159(6)
Ru1B C4B 2.218(6)
Ru1B C8B 2.225(6)
Ru1B C9B 2.236(6)
Ru1B C3B 2.242(6)
C1B C5B 1.428(8)
C1B C2B 1.451(8)
C1B C11B 1.555(8)
C2B C3B 1.418(9)
C3B C4B 1.422(10)
C4B C5B 1.436(9)
C6B C7B 1.440(8)
C6B C10B 1.462(8)
C6B C14B 1.540(8)
C7B C8B 1.422(8)
C8B C9B 1.400(8)
C9B C10B 1.429(9)
C11B C12B 1.537(8)
C11B C13B 1.546(9)
C11B C14B 1.599(8)
C14B C15B 1.528(8)
C14B C16B 1.537(8)
Ru1C C1C 2.071(5)
Ru1C C6C 2.080(6)
Ru1C C5C 2.134(6)
Ru1C C10C 2.148(6)
Ru1C C2C 2.150(6)
Ru1C C7C 2.150(6)
Ru1C C4C 2.217(6)
Ru1C C9C 2.226(6)
Ru1C C8C 2.235(6)
Ru1C C3C 2.235(6)
C1C C5C 1.441(8)
C1C C2C 1.452(8)
C1C C11C 1.534(8)
C2C C3C 1.418(8)
C3C C4C 1.421(9)
C4C C5C 1.429(8)
C6C C7C 1.434(8)
C6C C10C 1.452(8)
C6C C14C 1.547(7)
C7C C8C 1.416(9)
C8C C9C 1.416(10)
C9C C10C 1.433(9)
C11C C12C 1.526(8)
C11C C13C 1.534(8)
C11C C14C 1.629(8)
C14C C16C 1.532(8)
C14C C15C 1.539(8)
